data_7201373
loop_
_publ_author_name
'Neumann, Marcus Aurelius'
'Perrin, Marc-Antoine'

_publ_section_title
;
 Can crystal structure prediction guide experimentalists to a new
 polymorph of paracetamol?
;
_journal_issue 11
_journal_name_full CrystEngComm
_journal_page_first 2475
_journal_paper_doi 10.1039/b909819d
_journal_volume 11
_journal_year 2009
_space_group_IT_number 15
_symmetry_cell_setting monoclinic
_symmetry_Int_Tables_number 15
_symmetry_space_group_name_Hall '-C 2yc'
_symmetry_space_group_name_H-M 'C 1 2/c 1'
_cell_angle_alpha 90.000000
_cell_angle_beta 75.474543
_cell_angle_gamma 90.000000
_cell_length_a 30.314293
_cell_length_b 8.680718
_cell_length_c 11.593434
_cell_volume 2953.295
_cod_data_source_file b909819d.txt
_cod_data_source_block 25
_cod_original_sg_symbol_H-M 'C 2/c'
_cod_struct_determination_method theoretical
_cod_database_code 7201373

loop_
_symmetry_equiv_pos_site_id
_symmetry_equiv_pos_as_xyz
1 x,y,z
2 -x,y,-z+1/2
3 -x,-y,-z
4 x,-y,z+1/2
5 x+1/2,y+1/2,z
6 -x+1/2,y+1/2,-z+1/2
7 -x+1/2,-y+1/2,-z
8 x+1/2,-y+1/2,z+1/2

loop_
_atom_site_label
_atom_site_type_symbol
_atom_site_fract_x
_atom_site_fract_y
_atom_site_fract_z
C0_0 C 0.313828 0.815537 0.413506
C1_0 C 0.333617 0.947623 0.448284
C2_0 C 0.294672 0.824188 0.315569
N3_0 N 0.312793 0.682800 0.484641
C4_0 C 0.333323 1.086331 0.388982
H5_0 H 0.349683 0.941467 0.522224
C6_0 C 0.294358 0.963588 0.256076
H7_0 H 0.278716 0.723452 0.288420
C8_0 C 0.307950 0.533267 0.458050
H9_0 H 0.315416 0.705383 0.569551
C10_0 C 0.313013 1.096489 0.293391
H11_0 H 0.349178 1.187144 0.416726
H12_0 H 0.277895 0.970905 0.182896
C13_0 C 0.309909 0.421756 0.556172
O14_0 O 0.303016 0.489197 0.358847
O15_0 O 0.311138 1.233610 0.235567
H16_0 H 0.285634 0.328079 0.557545
H17_0 H 0.344211 0.371412 0.537874
H18_0 H 0.302778 0.475855 0.644028
H19_0 H 0.310210 1.324310 0.291216
C0_1 C 0.433308 0.682994 0.277454
C1_1 C 0.450527 0.676099 0.378640
C2_1 C 0.415176 0.549300 0.239993
N3_1 N 0.435440 0.815222 0.205364
C4_1 C 0.451438 0.536502 0.437069
H5_1 H 0.464164 0.779095 0.409562
C6_1 C 0.416409 0.409924 0.297780
H7_1 H 0.399874 0.554404 0.164637
C8_1 C 0.441756 0.964189 0.231129
H9_1 H 0.433663 0.792544 0.119762
C10_1 C 0.435689 0.401186 0.395332
H11_1 H 0.465388 0.531605 0.514700
H12_1 H 0.402041 0.307720 0.267361
C13_1 C 0.444270 1.074582 0.129479
O14_1 O 0.444868 1.008135 0.331931
O15_1 O 0.438814 0.264251 0.452102
H16_1 H 0.411039 1.130773 0.139761
H17_1 H 0.452821 1.017478 0.042630
H18_1 H 0.469598 1.163700 0.131534
H19_1 H 0.439253 0.173269 0.396818
